data_7100093
_journal_name_full 'Chemical Communications'
_journal_paper_doi 10.1039/b504676a
_journal_year 2005
_chemical_absolute_configuration syn
_chemical_formula_moiety 'C15 H22 F6 O6 '
_chemical_formula_sum 'C15 H22 F6 O6'
_chemical_formula_weight 412.32
_chemical_melting_point 342
_chemical_name_common Nonamethylene-(R,S)-(+-)-bis(3,3,3-trifluorolactate)
_space_group_IT_number 14
_symmetry_cell_setting monoclinic
_symmetry_space_group_name_Hall '-P 2ybc'
_symmetry_space_group_name_H-M 'P 1 21/c 1'
_cell_angle_alpha 90
_cell_angle_beta 94.52(1)
_cell_angle_gamma 90
_cell_formula_units_Z 4
_cell_length_a 5.3266(7)
_cell_length_b 20.331(5)
_cell_length_c 16.967(4)
_cell_measurement_temperature 115(1)
_cell_volume 1831.8(7)
_diffrn_ambient_temperature 115(1)
_exptl_crystal_density_diffrn 1.495
_cod_original_sg_symbol_H-M 'P 21/c'
_cod_original_formula_sum 'C15 H22 F6 O6 '
_cod_database_code 7100093

loop_
_symmetry_equiv_pos_as_xyz
x,y,z
-x,1/2+y,1/2-z
-x,-y,-z
x,1/2-y,1/2+z

loop_
_atom_site_label
_atom_site_type_symbol
_atom_site_fract_x
_atom_site_fract_y
_atom_site_fract_z
_atom_site_U_iso_or_equiv
_atom_site_adp_type
_atom_site_occupancy
_atom_site_calc_flag
_atom_site_refinement_flags
_atom_site_disorder_assembly
_atom_site_disorder_group
F(1) F 0.2984(3) -0.26515(7) -0.80577(9) 0.0488(4) Uani 1.00 d . . .
F(2) F -0.0581(3) -0.25155(7) -0.7576(1) 0.0572(5) Uani 1.00 d . . .
F(3) F 0.2757(3) -0.26792(8) -0.68103(9) 0.0544(5) Uani 1.00 d . . .
F(4) F 1.3393(2) -0.28186(6) 0.00578(9) 0.0418(4) Uani 1.00 d . . .
F(5) F 1.6338(3) -0.30683(6) -0.06757(8) 0.0398(4) Uani 1.00 d . . .
F(6) F 1.7238(3) -0.27722(6) 0.05268(9) 0.0465(4) Uani 1.00 d . . .
O(1) O 0.0188(2) -0.37586(7) -0.83131(8) 0.0218(3) Uani 1.00 d . . .
O(2) O -0.2954(2) -0.39625(7) -0.72239(8) 0.0237(3) Uani 1.00 d . . .
O(3) O 0.0001(2) -0.37246(7) -0.62525(7) 0.0213(3) Uani 1.00 d . . .
O(4) O 1.3971(2) -0.43628(6) -0.08336(7) 0.0187(3) Uani 1.00 d . . .
O(5) O 1.1346(2) -0.42678(7) 0.01345(8) 0.0231(3) Uani 1.00 d . . .
O(6) O 1.5036(2) -0.38456(7) 0.11223(8) 0.0218(3) Uani 1.00 d . . .
C(1) C 0.1572(4) -0.2850(1) -0.7496(1) 0.0304(5) Uani 1.00 d . . .
C(2) C 0.1103(3) -0.35888(9) -0.7551(1) 0.0172(4) Uani 1.00 d . . .
C(3) C -0.0873(3) -0.37841(8) -0.6998(1) 0.0161(4) Uani 1.00 d . . .
C(4) C -0.1822(3) -0.38040(9) -0.5662(1) 0.0201(5) Uani 1.00 d . . .
C(5) C -0.0461(3) -0.36320(9) -0.4883(1) 0.0191(4) Uani 1.00 d . . .
C(6) C 0.1533(3) -0.41294(9) -0.4580(1) 0.0191(4) Uani 1.00 d . . .
C(7) C 0.3065(3) -0.38729(9) -0.3852(1) 0.0179(4) Uani 1.00 d . . .
C(8) C 0.4952(3) -0.43637(9) -0.3471(1) 0.0189(4) Uani 1.00 d . . .
C(9) C 0.6606(3) -0.40542(9) -0.2797(1) 0.0188(4) Uani 1.00 d . . .
C(10) C 0.8475(3) -0.45323(9) -0.2381(1) 0.0195(4) Uani 1.00 d . . .
C(11) C 1.0229(3) -0.41965(9) -0.1755(1) 0.0186(4) Uani 1.00 d . . .
C(12) C 1.2006(3) -0.46877(9) -0.1344(1) 0.0187(4) Uani 1.00 d . . .
C(13) C 1.3345(3) -0.41776(8) -0.01320(10) 0.0161(4) Uani 1.00 d . . .
C(14) C 1.5513(3) -0.38240(8) 0.0330(1) 0.0171(4) Uani 1.00 d . . .
C(15) C 1.5624(3) -0.31160(10) 0.0053(1) 0.0258(5) Uani 1.00 d . . .
H(1) H 0.153(5) -0.380(1) -0.858(2) 0.033(6) Uiso 1.00 d . . .
H(2) H 0.273(4) -0.382(1) -0.739(1) 0.016(5) Uiso 1.00 d . . .
H(3) H -0.321(4) -0.349(1) -0.580(1) 0.021(5) Uiso 1.00 d . . .
H(4) H -0.241(5) -0.427(1) -0.567(2) 0.035(6) Uiso 1.00 d . . .
H(5) H 0.031(4) -0.322(1) -0.495(1) 0.027(6) Uiso 1.00 d . . .
H(6) H -0.165(4) -0.358(1) -0.452(1) 0.025(5) Uiso 1.00 d . . .
H(7) H 0.271(4) -0.420(1) -0.504(1) 0.017(5) Uiso 1.00 d . . .
H(8) H 0.065(5) -0.454(1) -0.445(2) 0.042(7) Uiso 1.00 d . . .
H(9) H 0.390(3) -0.349(1) -0.403(1) 0.013(4) Uiso 1.00 d . . .
H(10) H 0.199(4) -0.374(1) -0.347(1) 0.019(5) Uiso 1.00 d . . .
H(11) H 0.604(4) -0.454(1) -0.386(1) 0.026(5) Uiso 1.00 d . . .
H(12) H 0.403(4) -0.473(1) -0.326(1) 0.025(5) Uiso 1.00 d . . .
H(13) H 0.752(3) -0.368(1) -0.302(1) 0.011(4) Uiso 1.00 d . . .
H(14) H 0.560(4) -0.389(1) -0.242(1) 0.022(5) Uiso 1.00 d . . .
H(15) H 0.943(5) -0.474(1) -0.277(2) 0.037(7) Uiso 1.00 d . . .
H(16) H 0.744(4) -0.487(1) -0.210(1) 0.024(5) Uiso 1.00 d . . .
H(17) H 1.117(4) -0.387(1) -0.202(1) 0.013(5) Uiso 1.00 d . . .
H(18) H 0.921(4) -0.400(1) -0.142(1) 0.024(5) Uiso 1.00 d . . .
H(19) H 1.289(4) -0.490(1) -0.171(1) 0.025(6) Uiso 1.00 d . . .
H(20) H 1.104(3) -0.4985(10) -0.101(1) 0.009(4) Uiso 1.00 d . . .
H(21) H 1.711(4) -0.405(1) 0.024(1) 0.016(5) Uiso 1.00 d . . .
H(22) H 1.636(5) -0.380(1) 0.140(2) 0.035(7) Uiso 1.00 d . . .

loop_
_atom_site_aniso_label
_atom_site_aniso_U_11
_atom_site_aniso_U_22
_atom_site_aniso_U_33
_atom_site_aniso_U_12
_atom_site_aniso_U_13
_atom_site_aniso_U_23
F(1) 0.0782(10) 0.0279(7) 0.0438(9) -0.0200(7) 0.0264(7) 0.0004(6)
F(2) 0.072(1) 0.0219(7) 0.079(1) 0.0163(7) 0.0156(9) 0.0008(7)
F(3) 0.081(1) 0.0467(9) 0.0356(9) -0.0376(8) 0.0047(7) -0.0170(6)
F(4) 0.0442(7) 0.0261(7) 0.0545(9) 0.0164(5) -0.0004(6) 0.0042(6)
F(5) 0.0541(8) 0.0328(7) 0.0338(7) -0.0059(6) 0.0117(6) 0.0133(6)
F(6) 0.0573(8) 0.0275(7) 0.0517(9) -0.0220(6) -0.0144(7) 0.0040(6)
O(1) 0.0186(6) 0.0325(8) 0.0142(7) -0.0020(5) 0.0011(5) -0.0048(5)
O(2) 0.0160(6) 0.0351(8) 0.0193(7) -0.0025(5) -0.0030(5) -0.0027(5)
O(3) 0.0157(6) 0.0343(7) 0.0133(7) -0.0019(5) -0.0027(5) 0.0005(5)
O(4) 0.0138(6) 0.0268(7) 0.0154(7) -0.0003(5) -0.0004(5) -0.0011(5)
O(5) 0.0171(6) 0.0344(8) 0.0178(7) -0.0048(5) 0.0016(5) -0.0016(5)
O(6) 0.0188(6) 0.0316(7) 0.0141(7) -0.0020(5) -0.0048(5) 0.0001(5)
C(1) 0.044(1) 0.0227(10) 0.026(1) -0.0061(8) 0.0082(8) -0.0035(8)
C(2) 0.0163(8) 0.0195(9) 0.0154(9) -0.0005(6) -0.0024(6) -0.0005(6)
C(3) 0.0154(8) 0.0190(8) 0.0134(9) 0.0033(6) -0.0023(6) -0.0003(6)
C(4) 0.0154(8) 0.0276(10) 0.0173(9) 0.0005(7) 0.0015(6) 0.0026(7)
C(5) 0.0201(9) 0.0194(9) 0.0176(9) 0.0020(7) 0.0005(7) 0.0008(7)
C(6) 0.0204(9) 0.0198(9) 0.0166(9) 0.0013(7) -0.0019(7) -0.0003(7)
C(7) 0.0178(8) 0.0200(9) 0.0157(9) -0.0006(6) -0.0008(7) -0.0006(7)
C(8) 0.0193(8) 0.0201(9) 0.0167(9) -0.0013(7) -0.0018(7) 0.0015(7)
C(9) 0.0181(8) 0.0216(9) 0.0165(9) 0.0000(7) -0.0003(7) 0.0004(7)
C(10) 0.0185(8) 0.0236(9) 0.0162(9) 0.0001(7) -0.0013(7) -0.0007(7)
C(11) 0.0176(8) 0.0215(9) 0.0165(9) 0.0002(7) -0.0005(7) -0.0005(7)
C(12) 0.0192(8) 0.0223(9) 0.0140(9) -0.0006(7) -0.0030(7) -0.0010(7)
C(13) 0.0165(8) 0.0180(8) 0.0135(9) 0.0023(6) -0.0007(6) 0.0026(6)
C(14) 0.0147(8) 0.0196(9) 0.0166(9) 0.0012(6) -0.0008(6) 0.0011(7)
C(15) 0.0271(9) 0.0228(9) 0.027(1) -0.0007(7) -0.0017(7) 0.0014(8)

loop_
_geom_bond_atom_site_label_1
_geom_bond_atom_site_label_2
_geom_bond_distance
_geom_bond_site_symmetry_1
_geom_bond_site_symmetry_2
_geom_bond_publ_flag
F(1) C(1) 1.323(3) . . no
F(2) C(1) 1.331(3) . . no
F(3) C(1) 1.325(3) . . no
F(4) C(15) 1.334(2) . . no
F(5) C(15) 1.325(3) . . no
F(6) C(15) 1.329(2) . . no
O(1) C(2) 1.388(2) . . no
O(1) H(1) 0.88(3) . . no
O(2) C(3) 1.200(2) . . no
O(3) C(3) 1.319(2) . . no
O(3) C(4) 1.458(2) . . no
O(4) C(12) 1.462(2) . . no
O(4) C(13) 1.316(2) . . no
O(5) C(13) 1.203(2) . . no
O(6) C(14) 1.389(2) . . no
O(6) H(22) 0.83(3) . . no
C(1) C(2) 1.524(3) . . no
C(2) C(3) 1.517(2) . . no
C(2) H(2) 1.00(2) . . no
C(4) C(5) 1.498(3) . . no
C(4) H(3) 0.99(2) . . no
C(4) H(4) 1.01(3) . . no
C(5) C(6) 1.526(2) . . no
C(5) H(5) 0.94(2) . . no
C(5) H(6) 0.92(2) . . no
C(6) C(7) 1.518(2) . . no
C(6) H(7) 1.04(2) . . no
C(6) H(8) 0.99(3) . . no
C(7) C(8) 1.524(2) . . no
C(7) H(9) 0.96(2) . . no
C(7) H(10) 0.94(2) . . no
C(8) C(9) 1.523(2) . . no
C(8) H(11) 0.98(2) . . no
C(8) H(12) 0.98(2) . . no
C(9) C(10) 1.524(2) . . no
C(9) H(13) 0.99(2) . . no
C(9) H(14) 0.93(2) . . no
C(10) C(11) 1.520(2) . . no
C(10) H(15) 0.96(3) . . no
C(10) H(16) 1.01(2) . . no
C(11) C(12) 1.509(2) . . no
C(11) H(17) 0.96(2) . . no
C(11) H(18) 0.91(2) . . no
C(12) H(19) 0.92(2) . . no
C(12) H(20) 1.00(2) . . no
C(13) C(14) 1.524(2) . . no
C(14) C(15) 1.517(3) . . no
C(14) H(21) 0.99(2) . . no
